data_4343725
loop_
_publ_author_name
'Leary, K.'
'Zalkin, A.'
'Templeton, D.H.'
'Bartlett, N.'

_publ_section_title
;
 Crystal Structure of (XeF5(2+) (PdF6(2-))
;
_journal_name_full 'Inorganic Chemistry'
_journal_page_first 1726
_journal_page_last 1730
_journal_volume 12
_journal_year 1973
_chemical_formula_sum 'F16 Pd Xe2'
_chemical_name_systematic '(Xe F5)2 (Pd F6)'
_space_group_IT_number 29
_symmetry_space_group_name_Hall 'P 2c -2ac'
_symmetry_space_group_name_H-M 'P c a 21'
_cell_angle_alpha 90
_cell_angle_beta 90
_cell_angle_gamma 90
_cell_formula_units_Z 4
_cell_length_a 9.346
_cell_length_b 12.786
_cell_length_c 9.397
_cell_volume 1122.922
_citation_journal_id_ASTM INOCAJ
_cod_data_source_file Leary_INOCAJ_1973_1056.cif
_cod_data_source_block F16Pd1Xe2
_cod_original_formula_sum 'F16 Pd1 Xe2'
_cod_database_code 4343725

loop_
_symmetry_equiv_pos_as_xyz
x,y,z
-x,-y,z+1/2
-x+1/2,y,z+1/2
x+1/2,-y,z

loop_
_atom_site_label
_atom_site_type_symbol
_atom_site_fract_x
_atom_site_fract_y
_atom_site_fract_z
_atom_site_occupancy
_atom_site_U_iso_or_equiv
F6 F-1 0.1809 0.3767 0.1659 1 0.0
F3 F-1 0.3261 0.272 0.3796 1 0.0
F14 F-1 0.6301 0.2836 0.4013 1 0.0
F8 F-1 0.7048 0.0634 0.083 1 0.0
F10 F-1 0.6289 0.2376 0.099 1 0.0
F4 F-1 0.3101 0.1917 0.115 1 0.0
F13 F-1 0.446 0.518 0.519 1 0.0
F11 F-1 0.5049 0.0869 0.2209 1 0.0
Xe2 Xe+6 0.51278 0.3867 0.4738 1 0.0
F5 F-1 0.1555 0.1085 0.3352 1 0.0
F9 F-1 0.6348 0.1241 -0.1368 1 0.0
F15 F-1 0.4669 0.4216 0.288 1 0.0
Xe1 Xe+6 0.53535 0.12057 0.0332 1 0.0
Pd1 Pd+4 0.17525 0.24185 0.25 1 0.0
F1 F-1 0.0394 0.2865 0.388 1 0.0
F12 F-1 0.6658 0.4658 0.4212 1 0.0
F7 F-1 0.492 -0.0171 -0.001 1 0.0
F2 F-1 0.0268 0.2145 0.1235 1 0.0
F16 F-1 0.6188 0.3897 0.6381 1 0.0
